data_7232245
loop_
_publ_author_name
'Wang, Hai Yu'
'Liu, Shuang'
'Fu, Chen'
'Zhang, Hong'

_publ_section_title
;
 Two novel multichromic coordination polymers based on a new flexible
 viologen ligand exhibiting photocontrolled luminescence properties and
 sensitive detection for ammonia
;
_journal_issue 10
_journal_name_full CrystEngComm
_journal_page_first 1635
_journal_paper_doi 10.1039/C8CE01948G
_journal_volume 21
_journal_year 2019
_chemical_formula_moiety 'C28 H20 Cd N4 O4 S2'
_chemical_formula_sum 'C28 H20 Cd N4 O4 S2'
_chemical_formula_weight 653.00
_space_group_crystal_system monoclinic
_space_group_IT_number 15
_space_group_name_Hall '-C 2yc'
_space_group_name_H-M_alt 'C 1 2/c 1'
_symmetry_space_group_name_Hall '-C 2yc'
_symmetry_space_group_name_H-M 'C 1 2/c 1'
_atom_sites_solution_hydrogens geom
_audit_creation_method SHELXL-2017/1
_audit_update_record
;
2018-12-26 deposited with the CCDC.
2019-01-28 downloaded from the CCDC.
;
_cell_angle_alpha 90
_cell_angle_beta 115.916(8)
_cell_angle_gamma 90
_cell_formula_units_Z 4
_cell_length_a 21.974(6)
_cell_length_b 10.015(2)
_cell_length_c 13.444(4)
_cell_measurement_reflns_used 4119
_cell_measurement_temperature 287(2)
_cell_measurement_theta_max 25.721
_cell_measurement_theta_min 2.280
_cell_volume 2661.1(12)
_computing_cell_refinement 'Bruker SAINT'
_computing_data_collection 'Bruker APEX2'
_computing_data_reduction 'Bruker SAINT'
_computing_molecular_graphics 'Bruker SHELXL'
_computing_publication_material 'Bruker SHELXL'
_computing_structure_refinement 'SHELXL-2017/1 (Sheldrick, 2017)'
_computing_structure_solution 'Bruker SHELXL'
_diffrn_ambient_temperature 287(2)
_diffrn_measured_fraction_theta_full 0.997
_diffrn_measured_fraction_theta_max 0.994
_diffrn_measurement_device_type 'CCD area detector'
_diffrn_measurement_method 'phi and omega scans'
_diffrn_radiation_type MoK\a
_diffrn_radiation_wavelength 0.71073
_diffrn_reflns_av_R_equivalents 0.0422
_diffrn_reflns_av_unetI/netI 0.0314
_diffrn_reflns_Laue_measured_fraction_full 0.997
_diffrn_reflns_Laue_measured_fraction_max 0.994
_diffrn_reflns_limit_h_max 26
_diffrn_reflns_limit_h_min -26
_diffrn_reflns_limit_k_max 12
_diffrn_reflns_limit_k_min -12
_diffrn_reflns_limit_l_max 16
_diffrn_reflns_limit_l_min -16
_diffrn_reflns_number 11810
_diffrn_reflns_point_group_measured_fraction_full 0.997
_diffrn_reflns_point_group_measured_fraction_max 0.994
_diffrn_reflns_theta_full 25.242
_diffrn_reflns_theta_max 25.800
_diffrn_reflns_theta_min 3.087
_exptl_absorpt_coefficient_mu 1.020
_exptl_absorpt_correction_type none
_exptl_crystal_colour green
_exptl_crystal_density_diffrn 1.630
_exptl_crystal_description block
_exptl_crystal_F_000 1312
_exptl_crystal_size_max 0.20
_exptl_crystal_size_mid 0.15
_exptl_crystal_size_min 0.10
_refine_diff_density_max 1.277
_refine_diff_density_min -0.735
_refine_diff_density_rms 0.096
_refine_ls_extinction_method none
_refine_ls_goodness_of_fit_ref 1.150
_refine_ls_hydrogen_treatment constr
_refine_ls_matrix_type full
_refine_ls_number_parameters 177
_refine_ls_number_reflns 2558
_refine_ls_number_restraints 90
_refine_ls_restrained_S_all 1.218
_refine_ls_R_factor_all 0.0755
_refine_ls_R_factor_gt 0.0560
_refine_ls_shift/su_max 0.000
_refine_ls_shift/su_mean 0.000
_refine_ls_structure_factor_coef Fsqd
_refine_ls_weighting_details 'w=1/[\s^2^(Fo^2^)+(0.0508P)^2^+14.4580P] where P=(Fo^2^+2Fc^2^)/3'
_refine_ls_weighting_scheme calc
_refine_ls_wR_factor_gt 0.1294
_refine_ls_wR_factor_ref 0.1421
_reflns_Friedel_coverage 0.000
_reflns_number_gt 2049
_reflns_number_total 2558
_reflns_threshold_expression 'I > 2\s(I)'
_cod_data_source_file c8ce01948g2.cif
_cod_data_source_block 2
_cod_depositor_comments 'Adding full bibliography for 7232244--7232245.cif.'
_cod_original_cell_volume 2661.3(11)
_cod_database_code 7232245
_shelx_shelxl_version_number 2017/1
_shelx_space_group_comment
;
The symmetry employed for this shelxl refinement is uniquely defined
by the following loop, which should always be used as a source of
symmetry information in preference to the above space-group names.
They are only intended as comments.
;

loop_
_space_group_symop_operation_xyz
'x, y, z'
'-x, y, -z+1/2'
'x+1/2, y+1/2, z'
'-x+1/2, y+1/2, -z+1/2'
'-x, -y, -z'
'x, -y, z-1/2'
'-x+1/2, -y+1/2, -z'
'x+1/2, -y+1/2, z-1/2'

loop_
_atom_site_label
_atom_site_type_symbol
_atom_site_fract_x
_atom_site_fract_y
_atom_site_fract_z
_atom_site_U_iso_or_equiv
_atom_site_adp_type
_atom_site_occupancy
_atom_site_site_symmetry_order
_atom_site_calc_flag
_atom_site_refinement_flags_posn
_atom_site_refinement_flags_adp
_atom_site_refinement_flags_occupancy
Cd1 Cd 0.500000 0.43637(6) 0.750000 0.0528(2) Uani 1 2 d S T P
S1 S 0.63728(11) 0.79252(19) 0.96900(19) 0.0851(6) Uani 1 1 d . . .
O1 O 0.40143(19) 0.3765(4) 0.7752(3) 0.0581(10) Uani 1 1 d . . .
O2 O 0.4231(2) 0.2726(5) 0.6515(4) 0.0727(12) Uani 1 1 d . . .
N1 N 0.5475(4) 0.5826(6) 0.8862(6) 0.098(2) Uani 1 1 d . . .
N2 N 0.1207(2) 0.2689(5) 0.6668(4) 0.0563(11) Uani 1 1 d . U .
C1 C 0.5843(3) 0.6707(7) 0.9170(5) 0.0637(16) Uani 1 1 d . . .
C2 C 0.3864(3) 0.2942(5) 0.6984(4) 0.0476(12) Uani 1 1 d . . .
C3 C 0.3224(2) 0.2123(4) 0.6628(4) 0.0407(11) Uani 1 1 d . . .
C4 C 0.2798(3) 0.2281(5) 0.7128(4) 0.0452(12) Uani 1 1 d . . .
H4 H 0.290157 0.291715 0.768189 0.054 Uiso 1 1 calc R U .
C5 C 0.3063(3) 0.1181(6) 0.5789(4) 0.0528(13) Uani 1 1 d . . .
H5 H 0.334201 0.107286 0.543757 0.063 Uiso 1 1 calc R U .
C6 C 0.2491(3) 0.0410(5) 0.5481(5) 0.0580(15) Uani 1 1 d . . .
H6 H 0.238527 -0.022337 0.492371 0.070 Uiso 1 1 calc R U .
C7 C 0.2075(3) 0.0571(5) 0.5992(5) 0.0568(15) Uani 1 1 d . . .
H7 H 0.169095 0.004211 0.577959 0.068 Uiso 1 1 calc R U .
C8 C 0.2222(3) 0.1515(5) 0.6823(4) 0.0466(12) Uani 1 1 d . . .
C9 C 0.1752(3) 0.1721(7) 0.7341(5) 0.0617(16) Uani 1 1 d . . .
H9A H 0.200113 0.206355 0.808560 0.074 Uiso 1 1 calc R U .
H9B H 0.155016 0.087521 0.738575 0.074 Uiso 1 1 calc R U .
C10 C 0.1264(4) 0.3908(8) 0.6944(6) 0.100(2) Uani 1 1 d . U .
H10 H 0.162393 0.418031 0.759718 0.120 Uiso 1 1 calc R U .
C11 C 0.0808(4) 0.4817(8) 0.6301(6) 0.102(2) Uani 1 1 d . U .
H11 H 0.087685 0.570662 0.652001 0.123 Uiso 1 1 calc R U .
C12 C 0.0695(3) 0.2267(8) 0.5756(5) 0.0774(17) Uani 1 1 d . U .
H12 H 0.065854 0.136825 0.556536 0.093 Uiso 1 1 calc R U .
C13 C 0.0218(3) 0.3151(8) 0.5093(5) 0.0772(17) Uani 1 1 d . U .
H13 H -0.014017 0.284101 0.445306 0.093 Uiso 1 1 calc R U .
C14 C 0.0252(3) 0.4504(6) 0.5347(4) 0.0597(13) Uani 1 1 d . U .

loop_
_atom_site_aniso_label
_atom_site_aniso_U_11
_atom_site_aniso_U_22
_atom_site_aniso_U_33
_atom_site_aniso_U_23
_atom_site_aniso_U_13
_atom_site_aniso_U_12
Cd1 0.0495(4) 0.0459(3) 0.0625(4) 0.000 0.0241(3) 0.000
S1 0.0870(13) 0.0634(11) 0.1125(16) -0.0052(10) 0.0507(12) -0.0186(9)
O1 0.051(2) 0.060(2) 0.066(2) -0.015(2) 0.0269(19) -0.0150(18)
O2 0.064(3) 0.076(3) 0.091(3) -0.021(2) 0.046(3) -0.011(2)
N1 0.089(5) 0.074(4) 0.110(5) -0.037(4) 0.024(4) -0.019(4)
N2 0.054(2) 0.079(3) 0.038(2) -0.011(2) 0.0220(18) -0.026(2)
C1 0.068(4) 0.064(4) 0.061(4) -0.002(3) 0.029(3) 0.006(3)
C2 0.046(3) 0.041(3) 0.049(3) 0.012(2) 0.014(2) 0.007(2)
C3 0.043(3) 0.034(2) 0.035(2) 0.0088(19) 0.006(2) 0.004(2)
C4 0.054(3) 0.041(3) 0.033(2) 0.004(2) 0.011(2) -0.006(2)
C5 0.048(3) 0.049(3) 0.049(3) 0.002(3) 0.010(2) 0.013(2)
C6 0.054(3) 0.044(3) 0.053(3) -0.010(2) 0.002(3) 0.010(2)
C7 0.047(3) 0.045(3) 0.054(3) 0.002(3) -0.001(3) -0.004(2)
C8 0.048(3) 0.046(3) 0.034(3) 0.010(2) 0.007(2) -0.006(2)
C9 0.064(4) 0.075(4) 0.042(3) 0.007(3) 0.019(3) -0.022(3)
C10 0.098(4) 0.082(4) 0.059(3) -0.012(3) -0.022(3) -0.017(3)
C11 0.100(4) 0.079(3) 0.064(3) -0.015(3) -0.024(3) -0.018(3)
C12 0.058(3) 0.094(4) 0.063(3) -0.034(3) 0.010(3) -0.002(3)
C13 0.054(3) 0.099(4) 0.058(3) -0.032(3) 0.005(2) 0.000(3)
C14 0.052(3) 0.084(3) 0.039(2) -0.007(2) 0.015(2) -0.029(2)

loop_
_atom_type_symbol
_atom_type_description
_atom_type_scat_dispersion_real
_atom_type_scat_dispersion_imag
_atom_type_scat_source
C C 0.0033 0.0016 'International Tables Vol C Tables 4.2.6.8 and 6.1.1.4'
H H 0.0000 0.0000 'International Tables Vol C Tables 4.2.6.8 and 6.1.1.4'
N N 0.0061 0.0033 'International Tables Vol C Tables 4.2.6.8 and 6.1.1.4'
O O 0.0106 0.0060 'International Tables Vol C Tables 4.2.6.8 and 6.1.1.4'
S S 0.1246 0.1234 'International Tables Vol C Tables 4.2.6.8 and 6.1.1.4'
Cd Cd -0.8075 1.2024 'International Tables Vol C Tables 4.2.6.8 and 6.1.1.4'

loop_
_geom_angle_atom_site_label_1
_geom_angle_atom_site_label_2
_geom_angle_atom_site_label_3
_geom_angle
_geom_angle_site_symmetry_1
_geom_angle_site_symmetry_3
N1 Cd1 N1 97.3(4) . 2_656
N1 Cd1 O2 154.7(2) . .
N1 Cd1 O2 91.9(2) 2_656 .
N1 Cd1 O2 91.9(2) . 2_656
N1 Cd1 O2 154.7(2) 2_656 2_656
O2 Cd1 O2 89.6(2) . 2_656
N1 Cd1 O1 100.1(2) . .
N1 Cd1 O1 98.8(2) 2_656 .
O2 Cd1 O1 55.06(14) . .
O2 Cd1 O1 102.67(15) 2_656 .
N1 Cd1 O1 98.8(2) . 2_656
N1 Cd1 O1 100.1(2) 2_656 2_656
O2 Cd1 O1 102.67(15) . 2_656
O2 Cd1 O1 55.06(14) 2_656 2_656
O1 Cd1 O1 151.2(2) . 2_656
N1 Cd1 C2 127.7(2) . .
N1 Cd1 C2 95.1(2) 2_656 .
O2 Cd1 C2 27.45(16) . .
O2 Cd1 C2 97.79(15) 2_656 .
O1 Cd1 C2 27.65(15) . .
O1 Cd1 C2 128.47(16) 2_656 .
N1 Cd1 C2 95.1(2) . 2_656
N1 Cd1 C2 127.7(2) 2_656 2_656
O2 Cd1 C2 97.79(15) . 2_656
O2 Cd1 C2 27.45(16) 2_656 2_656
O1 Cd1 C2 128.47(16) . 2_656
O1 Cd1 C2 27.65(15) 2_656 2_656
C2 Cd1 C2 116.0(2) . 2_656
C2 O1 Cd1 88.7(3) . .
C2 O2 Cd1 93.4(3) . .
C1 N1 Cd1 144.1(7) . .
C10 N2 C12 121.0(6) . .
C10 N2 C9 119.8(5) . .
C12 N2 C9 119.1(6) . .
N1 C1 S1 176.1(7) . .
O2 C2 O1 122.7(5) . .
O2 C2 C3 117.7(5) . .
O1 C2 C3 119.5(5) . .
O2 C2 Cd1 59.1(3) . .
O1 C2 Cd1 63.7(3) . .
C3 C2 Cd1 176.6(4) . .
C4 C3 C5 119.0(5) . .
C4 C3 C2 121.2(5) . .
C5 C3 C2 119.7(5) . .
C3 C4 C8 121.5(5) . .
C3 C4 H4 119.3 . .
C8 C4 H4 119.3 . .
C6 C5 C3 120.0(6) . .
C6 C5 H5 120.0 . .
C3 C5 H5 120.0 . .
C7 C6 C5 120.2(5) . .
C7 C6 H6 119.9 . .
C5 C6 H6 119.9 . .
C6 C7 C8 120.8(5) . .
C6 C7 H7 119.6 . .
C8 C7 H7 119.6 . .
C4 C8 C7 118.4(5) . .
C4 C8 C9 121.2(5) . .
C7 C8 C9 120.4(5) . .
C8 C9 N2 109.9(4) . .
C8 C9 H9A 109.7 . .
N2 C9 H9A 109.7 . .
C8 C9 H9B 109.7 . .
N2 C9 H9B 109.7 . .
H9A C9 H9B 108.2 . .
N2 C10 C11 120.8(6) . .
N2 C10 H10 119.6 . .
C11 C10 H10 119.6 . .
C10 C11 C14 123.7(7) . .
C10 C11 H11 118.1 . .
C14 C11 H11 118.1 . .
N2 C12 C13 119.9(7) . .
N2 C12 H12 120.0 . .
C13 C12 H12 120.0 . .
C12 C13 C14 121.9(6) . .
C12 C13 H13 119.0 . .
C14 C13 H13 119.0 . .
C11 C14 C13 112.5(6) . .
C11 C14 C14 123.7(8) . 5_566
C13 C14 C14 123.8(6) . 5_566

loop_
_geom_bond_atom_site_label_1
_geom_bond_atom_site_label_2
_geom_bond_distance
_geom_bond_site_symmetry_2
Cd1 N1 2.217(6) .
Cd1 N1 2.218(6) 2_656
Cd1 O2 2.312(4) .
Cd1 O2 2.312(4) 2_656
Cd1 O1 2.410(4) .
Cd1 O1 2.410(4) 2_656
Cd1 C2 2.688(5) .
Cd1 C2 2.688(5) 2_656
S1 C1 1.619(7) .
O1 C2 1.248(6) .
O2 C2 1.241(7) .
N1 C1 1.145(8) .
N2 C10 1.266(9) .
N2 C12 1.320(7) .
N2 C9 1.498(8) .
C2 C3 1.513(7) .
C3 C4 1.379(8) .
C3 C5 1.392(7) .
C4 C8 1.381(7) .
C4 H4 0.9300 .
C5 C6 1.377(8) .
C5 H5 0.9300 .
C6 C7 1.370(9) .
C6 H6 0.9300 .
C7 C8 1.390(8) .
C7 H7 0.9300 .
C8 C9 1.491(8) .
C9 H9A 0.9700 .
C9 H9B 0.9700 .
C10 C11 1.349(11) .
C10 H10 0.9300 .
C11 C14 1.367(8) .
C11 H11 0.9300 .
C12 C13 1.363(10) .
C12 H12 0.9300 .
C13 C14 1.391(9) .
C13 H13 0.9300 .
C14 C14 1.477(13) 5_566
